data_4086152
loop_
_publ_author_name
'Hadlington, Terrance J.'
'Li, Jiaye'
'Hermann, Markus'
'Davey, Amelia'
'Frenking, Gernot'
'Jones, Cameron'

_publ_section_title
;
 Reactivity of Amido-Digermynes, LGeGeL (L = Bulky Amide), toward Olefins
 and Related Molecules: Facile Reduction, C--H Activation, and Reversible
 Cycloaddition of Unsaturated Substrates
;
_journal_issue 13
_journal_name_full Organometallics
_journal_page_first 3175
_journal_paper_doi 10.1021/acs.organomet.5b00206
_journal_volume 34
_journal_year 2015
_chemical_formula_sum 'C104 H140 Ge2 N2 Si2'
_chemical_formula_weight 1619.54
_chemical_name_systematic
; 
 ? 
;
_space_group_IT_number 2
_symmetry_cell_setting triclinic
_symmetry_space_group_name_Hall '-P 1'
_symmetry_space_group_name_H-M 'P -1'
_atom_sites_solution_hydrogens geom
_atom_sites_solution_primary direct
_atom_sites_solution_secondary difmap
_audit_creation_method SHELXL-97
_cell_angle_alpha 70.038(3)
_cell_angle_beta 72.704(2)
_cell_angle_gamma 70.153(3)
_cell_formula_units_Z 2
_cell_length_a 15.3301(4)
_cell_length_b 17.3683(6)
_cell_length_c 20.0894(5)
_cell_measurement_temperature 123(2)
_cell_volume 4628.3(3)
_computing_structure_refinement 'SHELXL-97 (Sheldrick, 1997)'
_computing_structure_solution 'SHELXS-97 (Sheldrick, 1990)'
_diffrn_ambient_temperature 123(2)
_diffrn_measured_fraction_theta_full 0.991
_diffrn_measured_fraction_theta_max 0.991
_diffrn_measurement_device_type 'Oxford Gemini Ultra'
_diffrn_radiation_monochromator graphite
_diffrn_radiation_source 'Enhance (Cu) X-ray Source'
_diffrn_radiation_type CuK\a
_diffrn_radiation_wavelength 1.54184
_diffrn_reflns_av_R_equivalents 0.0553
_diffrn_reflns_av_sigmaI/netI 0.0340
_diffrn_reflns_limit_h_max 18
_diffrn_reflns_limit_h_min -17
_diffrn_reflns_limit_k_max 20
_diffrn_reflns_limit_k_min -17
_diffrn_reflns_limit_l_max 23
_diffrn_reflns_limit_l_min -23
_diffrn_reflns_number 74806
_diffrn_reflns_theta_full 66.97
_diffrn_reflns_theta_max 66.97
_diffrn_reflns_theta_min 6.34
_exptl_absorpt_coefficient_mu 1.387
_exptl_absorpt_correction_T_max 0.840
_exptl_absorpt_correction_T_min 0.764
_exptl_absorpt_correction_type multi-scan
_exptl_absorpt_process_details 'SCALE3 ABSPACK'
_exptl_crystal_colour 'pale yellow'
_exptl_crystal_density_diffrn 1.162
_exptl_crystal_density_method 'not measured'
_exptl_crystal_description block
_exptl_crystal_F_000 1740
_exptl_crystal_size_max 0.20
_exptl_crystal_size_mid 0.16
_exptl_crystal_size_min 0.13
_refine_diff_density_max 1.312
_refine_diff_density_min -1.002
_refine_diff_density_rms 0.124
_refine_ls_extinction_method none
_refine_ls_goodness_of_fit_ref 1.091
_refine_ls_hydrogen_treatment constr
_refine_ls_matrix_type full
_refine_ls_number_parameters 1084
_refine_ls_number_reflns 16345
_refine_ls_number_restraints 23
_refine_ls_restrained_S_all 1.091
_refine_ls_R_factor_all 0.1001
_refine_ls_R_factor_gt 0.0894
_refine_ls_shift/su_max 0.001
_refine_ls_shift/su_mean 0.000
_refine_ls_structure_factor_coef Fsqd
_refine_ls_weighting_details 'calc w=1/[\s^2^(Fo^2^)+(0.1101P)^2^+28.2339P] where P=(Fo^2^+2Fc^2^)/3'
_refine_ls_weighting_scheme calc
_refine_ls_wR_factor_gt 0.2506
_refine_ls_wR_factor_ref 0.2599
_reflns_number_gt 14055
_reflns_number_total 16345
_reflns_threshold_expression >2sigma(I)
_cod_data_source_file om5b00206_si_002.cif
_cod_data_source_block compound3
_cod_original_cell_volume 4628.4(2)
_cod_original_sg_symbol_H-M P-1
_cod_database_code 4086152

loop_
_symmetry_equiv_pos_as_xyz
'x, y, z'
'-x, -y, -z'

loop_
_atom_site_label
_atom_site_type_symbol
_atom_site_fract_x
_atom_site_fract_y
_atom_site_fract_z
_atom_site_U_iso_or_equiv
_atom_site_adp_type
_atom_site_occupancy
_atom_site_symmetry_multiplicity
_atom_site_calc_flag
_atom_site_refinement_flags
_atom_site_disorder_assembly
_atom_site_disorder_group
Ge1 Ge 0.95791(6) 0.20570(4) 0.16108(6) 0.02255(19) Uani 0.92 1 d P A 1
Si1 Si 1.09747(10) 0.03208(9) 0.23233(8) 0.0299(3) Uani 1 1 d . . .
N1 N 1.0785(3) 0.1294(3) 0.1631(2) 0.0294(9) Uani 1 1 d . A 1
C1 C 1.1558(4) 0.1540(3) 0.1066(3) 0.0282(11) Uani 1 1 d . . .
C11A C 0.7030(14) -0.1699(18) 0.3030(16) 0.039(6) Uani 0.44(2) 1 d PD B 2
H11A H 0.7363 -0.2004 0.2651 0.047 Uiso 0.44(2) 1 calc PR B 2
H11B H 0.6800 -0.2130 0.3457 0.047 Uiso 0.44(2) 1 calc PR B 2
C9A C 0.870(3) -0.234(3) 0.339(3) 0.16(2) Uani 0.44(2) 1 d PD B 2
H9A1 H 0.9182 -0.2146 0.3465 0.238 Uiso 0.44(2) 1 calc PR B 2
H9A2 H 0.8953 -0.2576 0.2970 0.238 Uiso 0.44(2) 1 calc PR B 2
H9A3 H 0.8507 -0.2773 0.3819 0.238 Uiso 0.44(2) 1 calc PR B 2
C14A C 0.513(3) -0.188(2) 0.302(2) 0.114(15) Uani 0.44(2) 1 d PDU B 2
H14A H 0.5576 -0.2418 0.3196 0.171 Uiso 0.44(2) 1 calc PR B 2
H14B H 0.5280 -0.1713 0.2485 0.171 Uiso 0.44(2) 1 calc PR B 2
H14C H 0.4482 -0.1950 0.3183 0.171 Uiso 0.44(2) 1 calc PR B 2
C13A C 0.519(2) -0.120(2) 0.3297(19) 0.108(14) Uani 0.44(2) 1 d PDU B 2
H13A H 0.5243 -0.1396 0.3811 0.129 Uiso 0.44(2) 1 calc PR B 2
H13B H 0.4677 -0.0666 0.3209 0.129 Uiso 0.44(2) 1 calc PR B 2
C12A C 0.6129(15) -0.1141(18) 0.2771(19) 0.107(14) Uani 0.44(2) 1 d PD B 2
H12A H 0.6124 -0.1277 0.2333 0.128 Uiso 0.44(2) 1 calc PR B 2
H12B H 0.6158 -0.0543 0.2624 0.128 Uiso 0.44(2) 1 calc PR B 2
C10A C 0.7839(10) -0.1589(10) 0.3246(11) 0.041(4) Uani 0.44(2) 1 d PD B 2
H10A H 0.7572 -0.1388 0.3689 0.050 Uiso 0.44(2) 1 calc PR B 2
H10B H 0.8071 -0.1125 0.2859 0.050 Uiso 0.44(2) 1 calc PR B 2
Ge2 Ge 0.82131(5) 0.32348(4) 0.19732(5) 0.02309(19) Uani 0.92 1 d P A 1
Si2 Si 0.78009(10) 0.47217(9) 0.27055(8) 0.0308(3) Uani 1 1 d . . .
N2 N 0.7438(3) 0.3918(3) 0.2598(3) 0.0323(10) Uani 1 1 d . A 1
C2 C 1.2089(4) 0.2033(3) 0.1138(3) 0.0289(11) Uani 1 1 d . A .
C3 C 1.2838(4) 0.2243(3) 0.0583(3) 0.0313(12) Uani 1 1 d . . .
H3 H 1.3154 0.2601 0.0630 0.038 Uiso 1 1 calc R A .
C4 C 1.3147(4) 0.1957(3) -0.0032(3) 0.0291(11) Uani 1 1 d . A .
C5 C 1.2617(4) 0.1490(3) -0.0106(3) 0.0295(11) Uani 1 1 d . . .
H5 H 1.2803 0.1294 -0.0527 0.035 Uiso 1 1 calc R A .
C6 C 1.1834(4) 0.1299(3) 0.0406(3) 0.0292(11) Uani 1 1 d . A .
C7 C 1.4019(4) 0.2119(4) -0.0598(3) 0.0331(12) Uani 1 1 d . . .
H7 H 1.3825 0.2390 -0.1076 0.040 Uiso 1 1 calc R A .
C8 C 1.4446(4) 0.2722(4) -0.0473(4) 0.0401(14) Uani 1 1 d . A .
H8A H 1.3979 0.3275 -0.0488 0.060 Uiso 1 1 calc R . .
H8B H 1.5011 0.2795 -0.0851 0.060 Uiso 1 1 calc R . .
H8C H 1.4623 0.2484 0.0001 0.060 Uiso 1 1 calc R . .
C9 C 1.4768(5) 0.1287(4) -0.0647(4) 0.0499(16) Uani 1 1 d . A .
H9A H 1.4973 0.1005 -0.0185 0.075 Uiso 1 1 calc R . .
H9B H 1.5313 0.1404 -0.1032 0.075 Uiso 1 1 calc R . .
H9C H 1.4500 0.0917 -0.0757 0.075 Uiso 1 1 calc R . .
C10 C 1.1874(4) 0.2393(3) 0.1791(3) 0.0312(11) Uani 1 1 d . . .
H10 H 1.1247 0.2313 0.2096 0.037 Uiso 1 1 calc R A .
C11 C 1.1791(4) 0.3354(4) 0.1515(3) 0.0310(11) Uani 1 1 d . A .
C12 C 1.1146(4) 0.3857(4) 0.1075(3) 0.0350(12) Uani 1 1 d . . .
H12 H 1.0760 0.3605 0.0969 0.042 Uiso 1 1 calc R A .
C13 C 1.1056(4) 0.4723(4) 0.0785(3) 0.0382(13) Uani 1 1 d . A .
H13 H 1.0609 0.5059 0.0487 0.046 Uiso 1 1 calc R . .
C14 C 1.1623(5) 0.5098(4) 0.0934(3) 0.0412(14) Uani 1 1 d . . .
H14 H 1.1572 0.5688 0.0733 0.049 Uiso 1 1 calc R A .
C15 C 1.2262(5) 0.4602(4) 0.1375(4) 0.0414(14) Uani 1 1 d . A .
H15 H 1.2646 0.4854 0.1483 0.050 Uiso 1 1 calc R . .
C16 C 1.2344(4) 0.3737(4) 0.1661(3) 0.0377(13) Uani 1 1 d . . .
H16 H 1.2789 0.3402 0.1962 0.045 Uiso 1 1 calc R A .
C17 C 1.2619(4) 0.1950(4) 0.2269(3) 0.0348(12) Uani 1 1 d . A .
C18 C 1.3559(4) 0.1541(4) 0.2031(4) 0.0402(14) Uani 1 1 d . . .
H18 H 1.3759 0.1485 0.1550 0.048 Uiso 1 1 calc R A .
C19 C 1.4210(5) 0.1213(4) 0.2477(4) 0.0478(16) Uani 1 1 d . A .
H19 H 1.4848 0.0937 0.2301 0.057 Uiso 1 1 calc R . .
C20 C 1.3933(6) 0.1287(5) 0.3169(4) 0.0549(18) Uani 1 1 d . . .
H20 H 1.4380 0.1069 0.3473 0.066 Uiso 1 1 calc R A .
C21 C 1.3003(6) 0.1679(5) 0.3427(4) 0.0561(19) Uani 1 1 d . A .
H21 H 1.2809 0.1726 0.3910 0.067 Uiso 1 1 calc R . .
C22 C 1.2343(5) 0.2009(4) 0.2976(4) 0.0423(14) Uani 1 1 d . . .
H22 H 1.1703 0.2274 0.3156 0.051 Uiso 1 1 calc R A .
C23 C 1.1277(4) 0.0845(3) 0.0223(3) 0.0301(11) Uani 1 1 d . . .
H23 H 1.0938 0.0534 0.0692 0.036 Uiso 1 1 calc R A .
C24 C 1.0524(4) 0.1458(3) -0.0207(3) 0.0308(11) Uani 1 1 d . A .
C25 C 0.9674(4) 0.1264(4) -0.0096(3) 0.0357(12) Uani 1 1 d . . .
H25 H 0.9553 0.0769 0.0265 0.043 Uiso 1 1 calc R A .
C26 C 0.9000(4) 0.1782(4) -0.0507(4) 0.0419(14) Uani 1 1 d . A .
H26 H 0.8421 0.1642 -0.0421 0.050 Uiso 1 1 calc R . .
C27 C 0.9166(5) 0.2500(4) -0.1040(4) 0.0432(14) Uani 1 1 d . . .
H27 H 0.8707 0.2853 -0.1323 0.052 Uiso 1 1 calc R A .
C28 C 1.0010(4) 0.2697(4) -0.1156(3) 0.0385(13) Uani 1 1 d . A .
H28 H 1.0132 0.3187 -0.1524 0.046 Uiso 1 1 calc R . .
C29 C 1.0682(4) 0.2187(4) -0.0741(3) 0.0331(12) Uani 1 1 d . . .
H29 H 1.1254 0.2336 -0.0823 0.040 Uiso 1 1 calc R A .
C30 C 1.1945(4) 0.0176(3) -0.0175(3) 0.0324(12) Uani 1 1 d . A .
C31 C 1.1924(4) 0.0218(4) -0.0871(3) 0.0354(12) Uani 1 1 d . . .
H31 H 1.1482 0.0675 -0.1119 0.043 Uiso 1 1 calc R A .
C32 C 1.2545(5) -0.0404(4) -0.1216(4) 0.0424(14) Uani 1 1 d . A .
H32 H 1.2512 -0.0369 -0.1690 0.051 Uiso 1 1 calc R . .
C33 C 1.3205(4) -0.1069(4) -0.0867(4) 0.0451(15) Uani 1 1 d . . .
H33 H 1.3627 -0.1489 -0.1099 0.054 Uiso 1 1 calc R A .
C34 C 1.3240(4) -0.1109(4) -0.0172(4) 0.0441(15) Uani 1 1 d . A .
H34 H 1.3686 -0.1562 0.0075 0.053 Uiso 1 1 calc R . .
C35 C 1.2629(4) -0.0491(4) 0.0162(3) 0.0376(13) Uani 1 1 d . . .
H35 H 1.2673 -0.0520 0.0632 0.045 Uiso 1 1 calc R A .
C36 C 1.0034(4) 0.0534(4) 0.3148(3) 0.0372(13) Uani 1 1 d . A .
H36 H 0.9429 0.0834 0.2970 0.045 Uiso 1 1 calc R . .
C37 C 1.0205(5) 0.1157(4) 0.3457(3) 0.0434(14) Uani 1 1 d . . .
H37A H 0.9654 0.1318 0.3830 0.065 Uiso 1 1 calc R A .
H37B H 1.0298 0.1665 0.3067 0.065 Uiso 1 1 calc R . .
H37C H 1.0770 0.0883 0.3669 0.065 Uiso 1 1 calc R . .
C38 C 0.9836(5) -0.0238(4) 0.3762(3) 0.0447(15) Uani 1 1 d . . .
H38A H 1.0423 -0.0587 0.3931 0.067 Uiso 1 1 calc R A .
H38B H 0.9601 -0.0576 0.3586 0.067 Uiso 1 1 calc R . .
H38C H 0.9359 -0.0048 0.4163 0.067 Uiso 1 1 calc R . .
C39 C 1.0848(4) -0.0578(3) 0.2050(3) 0.0333(12) Uani 1 1 d . A .
H39 H 1.1287 -0.0587 0.1570 0.040 Uiso 1 1 calc R . .
C40 C 1.1154(5) -0.1468(4) 0.2560(3) 0.0390(13) Uani 1 1 d . . .
H40A H 1.0725 -0.1502 0.3034 0.059 Uiso 1 1 calc R A .
H40B H 1.1802 -0.1573 0.2613 0.059 Uiso 1 1 calc R . .
H40C H 1.1129 -0.1897 0.2356 0.059 Uiso 1 1 calc R . .
C41 C 0.9852(4) -0.0431(4) 0.1932(3) 0.0378(13) Uani 1 1 d . . .
H41A H 0.9839 -0.0900 0.1773 0.057 Uiso 1 1 calc R A .
H41B H 0.9691 0.0105 0.1562 0.057 Uiso 1 1 calc R . .
H41C H 0.9390 -0.0403 0.2387 0.057 Uiso 1 1 calc R . .
C42 C 1.2216(4) 0.0044(4) 0.2487(3) 0.0343(12) Uani 1 1 d . A .
H42 H 1.2308 0.0594 0.2470 0.041 Uiso 1 1 calc R . .
C43 C 1.2365(5) -0.0543(4) 0.3240(3) 0.0411(14) Uani 1 1 d . . .
H43A H 1.2319 -0.1108 0.3284 0.062 Uiso 1 1 calc R A .
H43B H 1.1878 -0.0306 0.3614 0.062 Uiso 1 1 calc R . .
H43C H 1.2994 -0.0588 0.3301 0.062 Uiso 1 1 calc R . .
C44 C 1.3015(4) -0.0284(4) 0.1899(3) 0.0404(14) Uani 1 1 d . . .
H44A H 1.3629 -0.0355 0.2001 0.061 Uiso 1 1 calc R A .
H44B H 1.2955 0.0126 0.1427 0.061 Uiso 1 1 calc R . .
H44C H 1.2973 -0.0832 0.1892 0.061 Uiso 1 1 calc R . .
C45 C 0.6562(4) 0.3710(4) 0.3010(3) 0.0337(12) Uani 1 1 d . . .
C46 C 0.5710(4) 0.4149(4) 0.2744(3) 0.0364(13) Uani 1 1 d . A .
C47 C 0.4857(4) 0.3987(4) 0.3162(3) 0.0413(14) Uani 1 1 d . . .
H47 H 0.4289 0.4320 0.2996 0.050 Uiso 1 1 calc R A .
C48 C 0.4797(5) 0.3362(5) 0.3810(3) 0.0475(16) Uani 1 1 d . A .
C49 C 0.5627(4) 0.2919(5) 0.4056(3) 0.0445(15) Uani 1 1 d . . .
H49 H 0.5606 0.2480 0.4496 0.053 Uiso 1 1 calc R A .
C50 C 0.6495(4) 0.3093(4) 0.3683(3) 0.0374(13) Uani 1 1 d . A .
C51 C 0.3844(5) 0.3197(6) 0.4234(4) 0.058(2) Uani 1 1 d . . .
H51 H 0.3444 0.3324 0.3877 0.069 Uiso 1 1 calc R A .
C52 C 0.3923(6) 0.2270(6) 0.4686(5) 0.065(2) Uani 1 1 d . A .
H52A H 0.4218 0.2155 0.5093 0.098 Uiso 1 1 calc R . .
H52B H 0.4312 0.1887 0.4382 0.098 Uiso 1 1 calc R . .
H52C H 0.3289 0.2176 0.4871 0.098 Uiso 1 1 calc R . .
C53 C 0.3369(6) 0.3749(7) 0.4691(5) 0.074(2) Uani 1 1 d . A .
H53A H 0.3708 0.3596 0.5081 0.111 Uiso 1 1 calc R . .
H53B H 0.2720 0.3696 0.4899 0.111 Uiso 1 1 calc R . .
H53C H 0.3351 0.4337 0.4407 0.111 Uiso 1 1 calc R . .
C54 C 0.5700(4) 0.4744(4) 0.1983(3) 0.0356(12) Uani 1 1 d . . .
H54 H 0.6280 0.4953 0.1826 0.043 Uiso 1 1 calc R A .
C55 C 0.5762(4) 0.4267(4) 0.1443(3) 0.0338(12) Uani 1 1 d . A .
C56 C 0.6241(4) 0.4506(4) 0.0737(3) 0.0336(12) Uani 1 1 d . . .
H56 H 0.6559 0.4938 0.0601 0.040 Uiso 1 1 calc R A .
C57 C 0.6266(4) 0.4123(4) 0.0218(3) 0.0376(13) Uani 1 1 d . A .
H57 H 0.6617 0.4280 -0.0261 0.045 Uiso 1 1 calc R . .
C58 C 0.5776(5) 0.3516(4) 0.0409(4) 0.0419(14) Uani 1 1 d . . .
H58 H 0.5774 0.3263 0.0058 0.050 Uiso 1 1 calc R A .
C59 C 0.5296(4) 0.3281(4) 0.1104(4) 0.0403(14) Uani 1 1 d . A .
H59 H 0.4957 0.2867 0.1233 0.048 Uiso 1 1 calc R . .
C60 C 0.5295(4) 0.3640(4) 0.1629(3) 0.0373(13) Uani 1 1 d . . .
H60 H 0.4974 0.3455 0.2113 0.045 Uiso 1 1 calc R A .
C61 C 0.4849(4) 0.5522(4) 0.1949(3) 0.0348(12) Uani 1 1 d . A .
C62 C 0.4186(4) 0.5704(4) 0.1528(3) 0.0381(13) Uani 1 1 d . . .
H62 H 0.4245 0.5319 0.1266 0.046 Uiso 1 1 calc R A .
C63 C 0.3442(4) 0.6440(4) 0.1487(4) 0.0433(14) Uani 1 1 d . A .
H63 H 0.3007 0.6555 0.1191 0.052 Uiso 1 1 calc R . .
C64 C 0.3327(4) 0.7003(4) 0.1867(4) 0.0442(15) Uani 1 1 d . . .
H64 H 0.2816 0.7504 0.1836 0.053 Uiso 1 1 calc R A .
C65 C 0.3969(5) 0.6832(5) 0.2299(4) 0.0454(15) Uani 1 1 d . A .
H65 H 0.3903 0.7218 0.2562 0.054 Uiso 1 1 calc R . .
C66 C 0.4704(4) 0.6097(4) 0.2343(3) 0.0410(14) Uani 1 1 d . . .
H66 H 0.5126 0.5978 0.2650 0.049 Uiso 1 1 calc R A .
C67 C 0.7331(4) 0.2544(4) 0.4046(3) 0.0381(13) Uani 1 1 d . . .
H67 H 0.7924 0.2611 0.3679 0.046 Uiso 1 1 calc R A .
C68 C 0.7357(4) 0.2793(4) 0.4711(3) 0.0371(13) Uani 1 1 d . A .
C69 C 0.6559(5) 0.3247(5) 0.5102(3) 0.0466(15) Uani 1 1 d . . .
H69 H 0.5968 0.3420 0.4961 0.056 Uiso 1 1 calc R A .
C70 C 0.6612(5) 0.3453(5) 0.5695(4) 0.0525(17) Uani 1 1 d . A .
H70 H 0.6060 0.3768 0.5953 0.063 Uiso 1 1 calc R . .
C71 C 0.7473(5) 0.3200(5) 0.5914(4) 0.0517(17) Uani 1 1 d . . .
H71 H 0.7512 0.3341 0.6320 0.062 Uiso 1 1 calc R A .
C72 C 0.8271(5) 0.2739(5) 0.5530(4) 0.0490(16) Uani 1 1 d . A .
H72 H 0.8863 0.2561 0.5672 0.059 Uiso 1 1 calc R . .
C73 C 0.8205(5) 0.2540(4) 0.4937(3) 0.0411(14) Uani 1 1 d . . .
H73 H 0.8755 0.2222 0.4680 0.049 Uiso 1 1 calc R A .
C74 C 0.7329(4) 0.1615(4) 0.4252(3) 0.0415(14) Uani 1 1 d . A .
C75 C 0.7179(6) 0.1123(5) 0.4956(4) 0.0570(19) Uani 1 1 d . . .
H75 H 0.7123 0.1349 0.5341 0.068 Uiso 1 1 calc R A .
C76 C 0.7107(7) 0.0298(5) 0.5111(4) 0.067(2) Uani 1 1 d . A .
H76 H 0.7004 -0.0032 0.5600 0.081 Uiso 1 1 calc R . .
C77 C 0.7182(7) -0.0048(5) 0.4563(4) 0.065(2) Uani 1 1 d . . .
H77 H 0.7120 -0.0606 0.4672 0.078 Uiso 1 1 calc R A .
C78 C 0.7351(6) 0.0432(5) 0.3859(4) 0.0595(19) Uani 1 1 d . A .
H78 H 0.7416 0.0198 0.3477 0.071 Uiso 1 1 calc R . .
C79 C 0.7427(6) 0.1247(5) 0.3696(4) 0.0542(18) Uani 1 1 d . . .
H79 H 0.7546 0.1566 0.3205 0.065 Uiso 1 1 calc R A .
C80 C 0.7409(4) 0.5790(4) 0.2032(3) 0.0350(12) Uani 1 1 d . A .
H80 H 0.6718 0.5887 0.2065 0.042 Uiso 1 1 calc R . .
C81 C 0.7889(4) 0.5810(4) 0.1244(3) 0.0371(13) Uani 1 1 d . . .
H81A H 0.7655 0.6376 0.0932 0.056 Uiso 1 1 calc R A .
H81B H 0.7742 0.5385 0.1107 0.056 Uiso 1 1 calc R . .
H81C H 0.8576 0.5683 0.1189 0.056 Uiso 1 1 calc R . .
C82 C 0.7501(5) 0.6543(4) 0.2225(4) 0.0420(14) Uani 1 1 d . . .
H82A H 0.8168 0.6469 0.2214 0.063 Uiso 1 1 calc R A .
H82B H 0.7125 0.6564 0.2710 0.063 Uiso 1 1 calc R . .
H82C H 0.7269 0.7075 0.1872 0.063 Uiso 1 1 calc R . .
C83 C 0.7274(4) 0.4820(4) 0.3664(3) 0.0380(13) Uani 1 1 d . A .
H83 H 0.7326 0.4221 0.3967 0.046 Uiso 1 1 calc R . .
C84 C 0.6209(4) 0.5265(5) 0.3824(4) 0.0446(15) Uani 1 1 d . . .
H84A H 0.6002 0.5255 0.4337 0.067 Uiso 1 1 calc R A .
H84B H 0.5854 0.4969 0.3710 0.067 Uiso 1 1 calc R . .
H84C H 0.6094 0.5855 0.3527 0.067 Uiso 1 1 calc R . .
C85 C 0.7826(5) 0.5160(5) 0.3972(4) 0.0465(15) Uani 1 1 d . . .
H85A H 0.7821 0.5747 0.3693 0.070 Uiso 1 1 calc R A .
H85B H 0.8482 0.4807 0.3940 0.070 Uiso 1 1 calc R . .
H85C H 0.7530 0.5143 0.4479 0.070 Uiso 1 1 calc R . .
C86 C 0.9147(4) 0.4337(4) 0.2544(3) 0.0324(12) Uani 1 1 d . A .
H86 H 0.9357 0.4163 0.2083 0.039 Uiso 1 1 calc R . .
C87 C 0.9650(4) 0.5023(4) 0.2424(4) 0.0394(13) Uani 1 1 d . . .
H87A H 0.9392 0.5283 0.2830 0.059 Uiso 1 1 calc R A .
H87B H 0.9544 0.5461 0.1973 0.059 Uiso 1 1 calc R . .
H87C H 1.0331 0.4761 0.2395 0.059 Uiso 1 1 calc R . .
C88 C 0.9498(4) 0.3550(4) 0.3123(3) 0.0397(13) Uani 1 1 d . . .
H88A H 1.0191 0.3354 0.2997 0.060 Uiso 1 1 calc R A .
H88B H 0.9222 0.3101 0.3158 0.060 Uiso 1 1 calc R . .
H88C H 0.9308 0.3685 0.3590 0.060 Uiso 1 1 calc R . .
C89 C 0.8452(4) 0.1656(4) 0.1732(3) 0.0335(12) Uani 1 1 d . A 1
H89A H 0.8481 0.1476 0.1306 0.040 Uiso 1 1 calc R A 1
H89B H 0.8390 0.1180 0.2173 0.040 Uiso 1 1 calc R A 1
C90 C 0.7627(4) 0.2468(4) 0.1801(3) 0.0354(12) Uani 1 1 d . A 1
H90A H 0.7105 0.2329 0.2211 0.042 Uiso 1 1 calc R A 1
H90B H 0.7375 0.2737 0.1352 0.042 Uiso 1 1 calc R A 1
C91 C 0.9468(4) 0.3012(3) 0.0707(3) 0.0313(11) Uani 1 1 d . A 1
H91A H 1.0093 0.3123 0.0455 0.038 Uiso 1 1 calc R A 1
H91B H 0.9209 0.2882 0.0374 0.038 Uiso 1 1 calc R A 1
C92 C 0.8785(4) 0.3773(3) 0.0977(3) 0.0322(12) Uani 1 1 d . A 1
H92A H 0.8298 0.4088 0.0678 0.039 Uiso 1 1 calc R A 1
H92B H 0.9129 0.4166 0.0971 0.039 Uiso 1 1 calc R A 1
C93 C 1.1152(8) 0.6085(5) 0.3130(6) 0.088(3) Uani 1 1 d D . .
H93A H 1.0539 0.6245 0.2993 0.132 Uiso 1 1 calc R . .
H93B H 1.1603 0.6331 0.2719 0.132 Uiso 1 1 calc R . .
H93C H 1.1074 0.6301 0.3541 0.132 Uiso 1 1 calc R . .
C94 C 1.1519(6) 0.5138(5) 0.3336(5) 0.073(2) Uani 1 1 d D . .
H94A H 1.2170 0.4979 0.3419 0.087 Uiso 1 1 calc R . .
H94B H 1.1549 0.4918 0.2934 0.087 Uiso 1 1 calc R . .
C95 C 1.0888(7) 0.4732(6) 0.4019(5) 0.072(2) Uani 1 1 d . . .
H95A H 1.0218 0.4970 0.3969 0.087 Uiso 1 1 calc R . .
H95B H 1.0951 0.4867 0.4440 0.087 Uiso 1 1 calc R . .
C96 C 1.1165(6) 0.3754(6) 0.4151(5) 0.070(2) Uani 1 1 d . . .
H96A H 1.1085 0.3622 0.3734 0.084 Uiso 1 1 calc R . .
H96B H 1.1842 0.3523 0.4180 0.084 Uiso 1 1 calc R . .
C97 C 1.0580(7) 0.3320(6) 0.4834(5) 0.080(3) Uani 1 1 d . . .
H97A H 0.9902 0.3552 0.4808 0.096 Uiso 1 1 calc R . .
H97B H 1.0665 0.3444 0.5253 0.096 Uiso 1 1 calc R . .
C98 C 1.0863(8) 0.2343(7) 0.4953(7) 0.100(4) Uani 1 1 d . . .
H98A H 1.0687 0.2214 0.4580 0.151 Uiso 1 1 calc R . .
H98B H 1.0531 0.2078 0.5431 0.151 Uiso 1 1 calc R . .
H98C H 1.1549 0.2119 0.4922 0.151 Uiso 1 1 calc R . .
C99 C 0.8732(9) -0.2291(8) 0.3137(10) 0.042(4) Uani 0.56(2) 1 d PD B 1
H99A H 0.8736 -0.2161 0.3574 0.064 Uiso 0.56(2) 1 calc PR B 1
H99B H 0.9336 -0.2268 0.2794 0.064 Uiso 0.56(2) 1 calc PR B 1
H99C H 0.8644 -0.2861 0.3267 0.064 Uiso 0.56(2) 1 calc PR B 1
C100 C 0.7927(10) -0.1644(10) 0.2792(12) 0.072(5) Uani 0.56(2) 1 d PD B 1
H10C H 0.7986 -0.1065 0.2702 0.087 Uiso 0.56(2) 1 calc PR B 1
H10D H 0.7973 -0.1732 0.2319 0.087 Uiso 0.56(2) 1 calc PR B 1
C101 C 0.6971(11) -0.1716(18) 0.3268(12) 0.071(9) Uani 0.56(2) 1 d PD B 1
H10E H 0.6869 -0.2245 0.3258 0.085 Uiso 0.56(2) 1 calc PR B 1
H10F H 0.7005 -0.1787 0.3770 0.085 Uiso 0.56(2) 1 calc PR B 1
C102 C 0.6106(12) -0.1000(13) 0.3094(16) 0.070(7) Uani 0.56(2) 1 d PD B 1
H10G H 0.6330 -0.0557 0.2677 0.084 Uiso 0.56(2) 1 calc PR B 1
H10H H 0.5838 -0.0751 0.3512 0.084 Uiso 0.56(2) 1 calc PR B 1
C103 C 0.5291(12) -0.1157(8) 0.2920(13) 0.070(6) Uani 0.56(2) 1 d PD B 1
H10I H 0.5464 -0.1156 0.2404 0.083 Uiso 0.56(2) 1 calc PR B 1
H10J H 0.4732 -0.0668 0.2974 0.083 Uiso 0.56(2) 1 calc PR B 1
C104 C 0.4991(11) -0.1968(8) 0.3363(12) 0.058(5) Uani 0.56(2) 1 d PD B 1
H10K H 0.5520 -0.2394 0.3568 0.088 Uiso 0.56(2) 1 calc PR B 1
H10L H 0.4808 -0.2187 0.3049 0.088 Uiso 0.56(2) 1 calc PR B 1
H10M H 0.4450 -0.1843 0.3755 0.088 Uiso 0.56(2) 1 calc PR B 1
Ge1A Ge 0.9180(11) 0.2049(8) 0.1966(9) 0.015(3) Uiso 0.04 1 d P C 2
Ge2A Ge 0.7857(11) 0.3299(8) 0.2299(9) 0.013(3) Uiso 0.04 1 d P C 2
Ge1B Ge 0.9769(11) 0.2209(10) 0.1315(10) 0.011(4) Uiso 0.04 1 d P D 3
Ge2B Ge 0.8454(10) 0.3460(9) 0.1615(10) 0.016(3) Uiso 0.04 1 d P D 3

loop_
_atom_site_aniso_label
_atom_site_aniso_U_11
_atom_site_aniso_U_22
_atom_site_aniso_U_33
_atom_site_aniso_U_23
_atom_site_aniso_U_13
_atom_site_aniso_U_12
Ge1 0.0223(4) 0.0213(4) 0.0239(5) -0.0018(3) -0.0086(4) -0.0065(3)
Si1 0.0314(7) 0.0240(7) 0.0347(8) -0.0036(6) -0.0143(6) -0.0058(6)
N1 0.034(2) 0.023(2) 0.035(2) -0.0077(18) -0.0148(19) -0.0068(18)
C1 0.029(3) 0.017(2) 0.036(3) -0.001(2) -0.018(2) 0.000(2)
C11A 0.045(11) 0.037(10) 0.041(14) -0.012(9) -0.020(8) -0.006(8)
C9A 0.18(5) 0.17(5) 0.13(4) -0.03(3) -0.09(3) -0.01(4)
C14A 0.113(16) 0.115(16) 0.120(16) -0.035(8) -0.026(7) -0.030(8)
C13A 0.107(15) 0.107(15) 0.110(15) -0.032(7) -0.023(7) -0.027(7)
C12A 0.12(3) 0.044(14) 0.14(3) 0.005(17) -0.02(2) -0.046(16)
C10A 0.036(8) 0.035(8) 0.052(11) -0.012(7) -0.013(7) -0.005(6)
Ge2 0.0220(4) 0.0241(3) 0.0235(4) -0.0034(3) -0.0079(4) -0.0069(3)
Si2 0.0299(7) 0.0290(8) 0.0361(8) -0.0058(6) -0.0138(6) -0.0080(6)
N2 0.033(2) 0.028(2) 0.039(3) -0.0065(19) -0.016(2) -0.0062(19)
C2 0.032(3) 0.019(2) 0.037(3) -0.005(2) -0.018(2) -0.001(2)
C3 0.031(3) 0.026(3) 0.041(3) -0.005(2) -0.018(2) -0.006(2)
C4 0.030(3) 0.020(2) 0.038(3) -0.003(2) -0.016(2) -0.004(2)
C5 0.031(3) 0.024(3) 0.035(3) -0.006(2) -0.017(2) -0.004(2)
C6 0.032(3) 0.020(2) 0.037(3) -0.002(2) -0.019(2) -0.004(2)
C7 0.032(3) 0.032(3) 0.039(3) -0.008(2) -0.014(2) -0.008(2)
C8 0.035(3) 0.040(3) 0.049(3) -0.008(3) -0.009(3) -0.016(3)
C9 0.040(3) 0.045(4) 0.071(5) -0.025(3) -0.005(3) -0.015(3)
C10 0.033(3) 0.026(3) 0.038(3) -0.008(2) -0.015(2) -0.007(2)
C11 0.030(3) 0.031(3) 0.035(3) -0.009(2) -0.009(2) -0.010(2)
C12 0.038(3) 0.030(3) 0.043(3) -0.009(2) -0.017(3) -0.009(2)
C13 0.040(3) 0.027(3) 0.044(3) -0.005(2) -0.016(3) -0.003(2)
C14 0.045(3) 0.029(3) 0.047(3) -0.003(3) -0.012(3) -0.011(3)
C15 0.047(3) 0.035(3) 0.051(4) -0.011(3) -0.014(3) -0.019(3)
C16 0.038(3) 0.035(3) 0.044(3) -0.009(3) -0.017(3) -0.007(2)
C17 0.044(3) 0.028(3) 0.041(3) -0.005(2) -0.022(3) -0.014(2)
C18 0.041(3) 0.038(3) 0.047(3) -0.008(3) -0.020(3) -0.012(3)
C19 0.048(4) 0.040(3) 0.058(4) -0.007(3) -0.026(3) -0.007(3)
C20 0.061(4) 0.042(4) 0.067(5) -0.009(3) -0.040(4) -0.004(3)
C21 0.080(5) 0.047(4) 0.047(4) -0.012(3) -0.033(4) -0.008(4)
C22 0.052(4) 0.027(3) 0.049(4) -0.008(3) -0.024(3) -0.002(3)
C23 0.032(3) 0.027(3) 0.036(3) -0.005(2) -0.016(2) -0.008(2)
C24 0.027(3) 0.029(3) 0.038(3) -0.010(2) -0.014(2) -0.004(2)
C25 0.036(3) 0.031(3) 0.045(3) -0.010(2) -0.014(3) -0.011(2)
C26 0.033(3) 0.040(3) 0.059(4) -0.013(3) -0.020(3) -0.009(3)
C27 0.041(3) 0.040(3) 0.053(4) -0.013(3) -0.026(3) -0.001(3)
C28 0.043(3) 0.030(3) 0.044(3) -0.003(2) -0.020(3) -0.009(3)
C29 0.032(3) 0.030(3) 0.041(3) -0.010(2) -0.015(2) -0.006(2)
C30 0.027(3) 0.028(3) 0.047(3) -0.010(2) -0.014(2) -0.007(2)
C31 0.033(3) 0.029(3) 0.049(3) -0.012(2) -0.016(3) -0.005(2)
C32 0.043(3) 0.043(3) 0.050(4) -0.016(3) -0.016(3) -0.012(3)
C33 0.036(3) 0.035(3) 0.067(4) -0.022(3) -0.011(3) -0.005(3)
C34 0.036(3) 0.032(3) 0.068(4) -0.014(3) -0.023(3) -0.003(3)
C35 0.036(3) 0.034(3) 0.048(3) -0.009(3) -0.018(3) -0.009(2)
C36 0.039(3) 0.034(3) 0.036(3) -0.002(2) -0.011(2) -0.010(2)
C37 0.054(4) 0.037(3) 0.041(3) -0.010(3) -0.011(3) -0.013(3)
C38 0.051(4) 0.038(3) 0.040(3) -0.002(3) -0.007(3) -0.017(3)
C39 0.034(3) 0.026(3) 0.040(3) -0.005(2) -0.014(2) -0.006(2)
C40 0.046(3) 0.027(3) 0.047(3) -0.006(2) -0.016(3) -0.011(3)
C41 0.041(3) 0.029(3) 0.050(3) -0.008(3) -0.018(3) -0.012(2)
C42 0.038(3) 0.027(3) 0.043(3) -0.005(2) -0.021(2) -0.008(2)
C43 0.043(3) 0.034(3) 0.044(3) -0.005(3) -0.022(3) -0.002(3)
C44 0.034(3) 0.043(3) 0.044(3) -0.008(3) -0.017(3) -0.006(3)
C45 0.029(3) 0.037(3) 0.038(3) -0.010(2) -0.013(2) -0.007(2)
C46 0.035(3) 0.045(3) 0.034(3) -0.007(3) -0.015(2) -0.013(3)
C47 0.027(3) 0.057(4) 0.041(3) -0.010(3) -0.011(2) -0.012(3)
C48 0.038(3) 0.074(5) 0.035(3) -0.009(3) -0.004(3) -0.029(3)
C49 0.037(3) 0.061(4) 0.035(3) -0.004(3) -0.010(3) -0.019(3)
C50 0.035(3) 0.044(3) 0.035(3) -0.005(3) -0.014(2) -0.012(3)
C51 0.034(3) 0.099(6) 0.040(4) -0.014(4) -0.003(3) -0.025(4)
C52 0.056(5) 0.080(6) 0.061(5) -0.011(4) -0.004(4) -0.035(4)
C53 0.050(5) 0.100(7) 0.079(6) -0.036(5) 0.000(4) -0.028(5)
C54 0.032(3) 0.042(3) 0.038(3) -0.008(3) -0.012(2) -0.013(2)
C55 0.026(3) 0.040(3) 0.038(3) -0.010(2) -0.015(2) -0.005(2)
C56 0.030(3) 0.029(3) 0.045(3) -0.004(2) -0.018(2) -0.008(2)
C57 0.038(3) 0.039(3) 0.041(3) -0.010(3) -0.013(3) -0.012(3)
C58 0.043(3) 0.041(3) 0.051(4) -0.015(3) -0.019(3) -0.011(3)
C59 0.036(3) 0.037(3) 0.053(4) -0.010(3) -0.017(3) -0.012(3)
C60 0.036(3) 0.036(3) 0.039(3) -0.003(2) -0.014(2) -0.011(2)
C61 0.031(3) 0.040(3) 0.036(3) -0.007(2) -0.012(2) -0.011(2)
C62 0.033(3) 0.041(3) 0.043(3) -0.009(3) -0.015(2) -0.009(3)
C63 0.036(3) 0.052(4) 0.046(3) -0.013(3) -0.016(3) -0.010(3)
C64 0.035(3) 0.045(4) 0.050(4) -0.015(3) -0.007(3) -0.006(3)
C65 0.045(4) 0.054(4) 0.044(3) -0.020(3) -0.008(3) -0.015(3)
C66 0.033(3) 0.051(4) 0.041(3) -0.013(3) -0.012(3) -0.009(3)
C67 0.037(3) 0.043(3) 0.035(3) -0.004(3) -0.012(2) -0.015(3)
C68 0.037(3) 0.036(3) 0.035(3) 0.001(2) -0.014(2) -0.011(2)
C69 0.044(4) 0.055(4) 0.039(3) -0.006(3) -0.014(3) -0.013(3)
C70 0.050(4) 0.051(4) 0.046(4) -0.008(3) -0.009(3) -0.008(3)
C71 0.064(4) 0.055(4) 0.041(3) -0.008(3) -0.015(3) -0.022(4)
C72 0.048(4) 0.055(4) 0.047(4) 0.001(3) -0.026(3) -0.019(3)
C73 0.040(3) 0.039(3) 0.043(3) -0.004(3) -0.017(3) -0.009(3)
C74 0.039(3) 0.043(3) 0.042(3) -0.003(3) -0.013(3) -0.015(3)
C75 0.078(5) 0.068(5) 0.034(3) -0.002(3) -0.017(3) -0.037(4)
C76 0.098(7) 0.061(5) 0.049(4) 0.001(4) -0.016(4) -0.043(5)
C77 0.091(6) 0.056(5) 0.056(4) -0.003(4) -0.018(4) -0.039(4)
C78 0.080(5) 0.050(4) 0.056(4) -0.018(3) -0.017(4) -0.019(4)
C79 0.069(5) 0.059(4) 0.038(3) -0.008(3) -0.010(3) -0.028(4)
C80 0.029(3) 0.029(3) 0.049(3) -0.007(2) -0.018(2) -0.006(2)
C81 0.039(3) 0.023(3) 0.044(3) 0.000(2) -0.019(3) -0.001(2)
C82 0.046(3) 0.031(3) 0.049(4) -0.003(3) -0.022(3) -0.008(3)
C83 0.035(3) 0.035(3) 0.043(3) -0.005(3) -0.016(3) -0.007(2)
C84 0.039(3) 0.056(4) 0.043(3) -0.018(3) -0.010(3) -0.012(3)
C85 0.046(4) 0.055(4) 0.045(3) -0.016(3) -0.016(3) -0.013(3)
C86 0.031(3) 0.032(3) 0.039(3) -0.007(2) -0.014(2) -0.011(2)
C87 0.033(3) 0.041(3) 0.051(3) -0.009(3) -0.015(3) -0.015(3)
C88 0.034(3) 0.036(3) 0.050(3) -0.007(3) -0.018(3) -0.005(2)
C89 0.029(3) 0.037(3) 0.039(3) -0.005(2) -0.015(2) -0.013(2)
C90 0.035(3) 0.038(3) 0.037(3) -0.006(2) -0.016(2) -0.011(2)
C91 0.027(3) 0.027(3) 0.040(3) -0.006(2) -0.016(2) -0.003(2)
C92 0.031(3) 0.023(3) 0.048(3) -0.012(2) -0.021(2) -0.001(2)
C93 0.082(7) 0.073(6) 0.109(8) -0.010(6) -0.038(6) -0.018(5)
C94 0.065(5) 0.072(6) 0.086(6) -0.023(5) -0.017(5) -0.021(4)
C95 0.062(5) 0.082(6) 0.073(6) -0.016(5) -0.020(4) -0.018(5)
C96 0.057(5) 0.083(6) 0.075(6) -0.022(5) -0.012(4) -0.025(4)
C97 0.062(5) 0.071(6) 0.081(6) -0.003(5) -0.011(5) -0.007(4)
C98 0.067(6) 0.070(6) 0.129(10) -0.006(6) -0.008(6) -0.007(5)
C99 0.027(6) 0.029(6) 0.062(10) -0.002(5) -0.017(5) -0.001(5)
C100 0.063(10) 0.056(9) 0.093(15) -0.007(10) -0.026(10) -0.015(7)
C101 0.074(14) 0.074(14) 0.052(15) 0.012(11) -0.016(9) -0.033(11)
C102 0.044(9) 0.042(10) 0.14(2) -0.025(10) -0.037(10) -0.008(6)
C103 0.050(9) 0.032(7) 0.14(2) -0.024(9) -0.050(11) -0.003(6)
C104 0.040(7) 0.028(7) 0.103(15) -0.009(7) -0.015(8) -0.013(5)

loop_
_atom_type_symbol
_atom_type_description
_atom_type_scat_dispersion_real
_atom_type_scat_dispersion_imag
_atom_type_scat_source
C C 0.0181 0.0091 'International Tables Vol C Tables 4.2.6.8 and 6.1.1.4'
H H 0.0000 0.0000 'International Tables Vol C Tables 4.2.6.8 and 6.1.1.4'
N N 0.0311 0.0180 'International Tables Vol C Tables 4.2.6.8 and 6.1.1.4'
Si Si 0.2541 0.3302 'International Tables Vol C Tables 4.2.6.8 and 6.1.1.4'
Ge Ge -1.0885 0.8855 'International Tables Vol C Tables 4.2.6.8 and 6.1.1.4'

loop_
_geom_angle_atom_site_label_1
_geom_angle_atom_site_label_2
_geom_angle_atom_site_label_3
_geom_angle
N1 Ge1 C89 121.0(2)
N1 Ge1 C91 115.6(2)
C89 Ge1 C91 100.8(2)
N1 Ge1 Ge2 154.54(14)
C89 Ge1 Ge2 76.88(17)
C91 Ge1 Ge2 74.23(16)
N1 Si1 C36 105.3(2)
N1 Si1 C42 108.6(2)
C36 Si1 C42 111.8(3)
N1 Si1 C39 111.1(2)
C36 Si1 C39 110.8(3)
C42 Si1 C39 109.2(3)
C1 N1 Si1 121.5(3)
C1 N1 Ge1 116.9(3)
Si1 N1 Ge1 121.7(3)
C6 C1 C2 116.5(5)
C6 C1 N1 121.6(5)
C2 C1 N1 121.9(5)
C12A C11A C10A 138(2)
C14A C13A C12A 91(3)
C11A C12A C13A 118(3)
C11A C10A C9A 120(3)
N2 Ge2 C92 119.7(2)
N2 Ge2 C90 116.6(2)
C92 Ge2 C90 101.4(2)
N2 Ge2 Ge1 154.88(14)
C92 Ge2 Ge1 76.36(16)
C90 Ge2 Ge1 74.74(17)
N2 Si2 C83 108.3(3)
N2 Si2 C86 105.1(2)
C83 Si2 C86 111.2(3)
N2 Si2 C80 112.0(2)
C83 Si2 C80 109.8(3)
C86 Si2 C80 110.5(2)
C45 N2 Si2 122.3(4)
C45 N2 Ge2 116.1(4)
Si2 N2 Ge2 121.6(3)
C3 C2 C1 119.9(5)
C3 C2 C10 115.5(5)
C1 C2 C10 124.6(5)
C4 C3 C2 123.4(5)
C3 C4 C5 116.4(5)
C3 C4 C7 122.9(5)
C5 C4 C7 120.7(5)
C6 C5 C4 123.1(5)
C5 C6 C1 120.5(5)
C5 C6 C23 117.2(5)
C1 C6 C23 122.3(5)
C4 C7 C9 110.8(5)
C4 C7 C8 113.4(5)
C9 C7 C8 110.0(5)
C17 C10 C11 110.1(4)
C17 C10 C2 113.3(5)
C11 C10 C2 109.1(4)
C16 C11 C12 118.3(5)
C16 C11 C10 123.6(5)
C12 C11 C10 118.0(5)
C11 C12 C13 121.2(5)
C12 C13 C14 119.8(5)
C15 C14 C13 119.3(6)
C14 C15 C16 120.3(6)
C11 C16 C15 121.1(6)
C22 C17 C18 117.9(5)
C22 C17 C10 117.1(5)
C18 C17 C10 124.8(5)
C19 C18 C17 121.6(6)
C20 C19 C18 119.9(7)
C19 C20 C21 120.0(6)
C20 C21 C22 120.1(7)
C17 C22 C21 120.4(6)
C6 C23 C24 112.9(4)
C6 C23 C30 111.1(4)
C24 C23 C30 110.9(4)
C25 C24 C29 118.2(5)
C25 C24 C23 119.6(5)
C29 C24 C23 122.0(5)
C26 C25 C24 121.0(6)
C27 C26 C25 120.4(6)
C26 C27 C28 119.1(6)
C27 C28 C29 120.8(6)
C28 C29 C24 120.5(5)
C31 C30 C35 117.6(5)
C31 C30 C23 122.7(5)
C35 C30 C23 119.7(5)
C30 C31 C32 121.0(5)
C33 C32 C31 120.4(6)
C32 C33 C34 119.0(6)
C35 C34 C33 120.2(6)
C34 C35 C30 121.8(6)
C38 C36 C37 109.4(5)
C38 C36 Si1 117.1(4)
C37 C36 Si1 112.3(4)
C41 C39 C40 109.6(5)
C41 C39 Si1 113.3(4)
C40 C39 Si1 114.6(4)
C44 C42 C43 110.0(5)
C44 C42 Si1 115.0(4)
C43 C42 Si1 115.1(4)
C50 C45 C46 117.1(5)
C50 C45 N2 123.1(5)
C46 C45 N2 119.8(5)
C47 C46 C45 119.7(5)
C47 C46 C54 117.5(5)
C45 C46 C54 122.6(5)
C48 C47 C46 122.9(6)
C49 C48 C47 117.2(6)
C49 C48 C51 122.3(6)
C47 C48 C51 120.5(6)
C48 C49 C50 122.4(6)
C49 C50 C45 120.4(5)
C49 C50 C67 114.8(5)
C45 C50 C67 124.7(5)
C53 C51 C48 110.9(7)
C53 C51 C52 109.6(7)
C48 C51 C52 113.3(7)
C61 C54 C46 113.3(5)
C61 C54 C55 110.5(4)
C46 C54 C55 111.2(5)
C56 C55 C60 118.6(5)
C56 C55 C54 119.3(5)
C60 C55 C54 122.0(5)
C55 C56 C57 121.0(5)
C58 C57 C56 119.5(6)
C59 C58 C57 119.6(6)
C58 C59 C60 121.1(6)
C55 C60 C59 120.1(6)
C66 C61 C62 116.7(6)
C66 C61 C54 120.5(5)
C62 C61 C54 122.8(5)
C63 C62 C61 121.1(6)
C64 C63 C62 121.0(6)
C63 C64 C65 119.2(6)
C66 C65 C64 119.6(6)
C65 C66 C61 122.4(6)
C74 C67 C50 108.9(5)
C74 C67 C68 110.7(5)
C50 C67 C68 114.4(5)
C73 C68 C69 118.0(6)
C73 C68 C67 119.1(6)
C69 C68 C67 122.9(5)
C70 C69 C68 121.1(6)
C69 C70 C71 120.3(7)
C72 C71 C70 118.9(7)
C73 C72 C71 119.9(6)
C68 C73 C72 121.7(6)
C75 C74 C79 117.7(6)
C75 C74 C67 123.5(6)
C79 C74 C67 118.6(6)
C74 C75 C76 120.7(7)
C77 C76 C75 121.0(7)
C78 C77 C76 118.6(7)
C77 C78 C79 121.1(7)
C78 C79 C74 120.8(7)
C81 C80 C82 110.3(5)
C81 C80 Si2 114.1(4)
C82 C80 Si2 113.1(4)
C85 C83 C84 110.4(5)
C85 C83 Si2 115.6(4)
C84 C83 Si2 116.0(4)
C88 C86 C87 110.5(5)
C88 C86 Si2 112.7(4)
C87 C86 Si2 114.8(4)
C90 C89 Ge1 101.7(4)
C89 C90 Ge2 104.6(4)
C92 C91 Ge1 104.1(4)
C91 C92 Ge2 102.8(4)
C93 C94 C95 111.3(8)
C94 C95 C96 111.0(8)
C97 C96 C95 112.9(8)
C96 C97 C98 112.1(9)
C101 C100 C99 111.6(13)
C102 C101 C100 118.4(17)
C101 C102 C103 121.1(16)
C102 C103 C104 118.0(16)

loop_
_geom_bond_atom_site_label_1
_geom_bond_atom_site_label_2
_geom_bond_distance
Ge1 N1 1.877(5)
Ge1 C89 1.996(5)
Ge1 C91 2.002(6)
Ge1 Ge2 2.5102(10)
Si1 N1 1.783(5)
Si1 C36 1.896(6)
Si1 C42 1.899(6)
Si1 C39 1.906(6)
N1 C1 1.444(7)
C1 C6 1.427(8)
C1 C2 1.431(7)
C11A C12A 1.515(8)
C11A C10A 1.517(8)
C9A C10A 1.519(8)
C14A C13A 1.520(8)
C13A C12A 1.521(8)
Ge2 N2 1.889(5)
Ge2 C92 1.971(6)
Ge2 C90 2.003(6)
Si2 N2 1.763(5)
Si2 C83 1.896(6)
Si2 C86 1.904(6)
Si2 C80 1.910(6)
N2 C45 1.443(7)
C2 C3 1.393(8)
C2 C10 1.545(8)
C3 C4 1.382(8)
C4 C5 1.392(8)
C4 C7 1.515(8)
C5 C6 1.383(8)
C6 C23 1.526(7)
C7 C9 1.523(9)
C7 C8 1.527(8)
C10 C17 1.539(7)
C10 C11 1.540(7)
C11 C16 1.383(8)
C11 C12 1.389(8)
C12 C13 1.389(8)
C13 C14 1.392(9)
C14 C15 1.381(9)
C15 C16 1.388(9)
C17 C22 1.384(9)
C17 C18 1.391(9)
C18 C19 1.386(9)
C19 C20 1.365(11)
C20 C21 1.381(11)
C21 C22 1.403(9)
C23 C24 1.530(7)
C23 C30 1.542(8)
C24 C25 1.391(8)
C24 C29 1.393(8)
C25 C26 1.388(8)
C26 C27 1.382(9)
C27 C28 1.383(9)
C28 C29 1.387(8)
C30 C31 1.386(8)
C30 C35 1.399(8)
C31 C32 1.405(9)
C32 C33 1.388(9)
C33 C34 1.391(10)
C34 C35 1.383(9)
C36 C38 1.529(8)
C36 C37 1.539(9)
C39 C41 1.538(8)
C39 C40 1.540(8)
C42 C44 1.531(9)
C42 C43 1.541(8)
C45 C50 1.411(8)
C45 C46 1.428(8)
C46 C47 1.389(8)
C46 C54 1.525(8)
C47 C48 1.383(9)
C48 C49 1.380(9)
C48 C51 1.523(9)
C49 C50 1.396(9)
C50 C67 1.527(8)
C51 C53 1.422(12)
C51 C52 1.538(12)
C54 C61 1.524(8)
C54 C55 1.541(8)
C55 C56 1.381(8)
C55 C60 1.390(8)
C56 C57 1.402(8)
C57 C58 1.384(9)
C58 C59 1.365(9)
C59 C60 1.394(9)
C61 C66 1.398(9)
C61 C62 1.400(8)
C62 C63 1.392(9)
C63 C64 1.372(9)
C64 C65 1.395(9)
C65 C66 1.384(9)
C67 C74 1.525(9)
C67 C68 1.552(8)
C68 C73 1.384(8)
C68 C69 1.391(9)
C69 C70 1.384(10)
C70 C71 1.395(10)
C71 C72 1.390(11)
C72 C73 1.387(9)
C74 C75 1.378(9)
C74 C79 1.414(10)
C75 C76 1.395(11)
C76 C77 1.383(12)
C77 C78 1.374(11)
C78 C79 1.377(11)
C80 C81 1.527(9)
C80 C82 1.545(8)
C83 C85 1.533(9)
C83 C84 1.537(8)
C86 C88 1.518(8)
C86 C87 1.545(8)
C89 C90 1.557(8)
C91 C92 1.533(8)
C93 C94 1.497(7)
C94 C95 1.526(13)
C95 C96 1.551(13)
C96 C97 1.509(13)
C97 C98 1.552(14)
C99 C100 1.517(8)
C100 C101 1.512(8)
C101 C102 1.512(8)
C102 C103 1.520(8)
C103 C104 1.527(8)
Ge1A Ge2A 2.54(2)
Ge1B Ge2B 2.52(2)
